data_7103673
loop_
_publ_author_name
'Yamamoto, Yoshihiko'
'Hata, Koichi'
'Arakawa, Takayasu'
'Itoh, Kenji'

_publ_section_title
;
 Ru(II)-catalyzed [2 + 2 + 2] cycloaddition of 1,2-bis(propiolyl)benzenes
 with monoalkynes leading to substituted anthraquinones
;
_journal_coden_ASTM CHCOFS
_journal_issue 11
_journal_name_full
;
 Chemical Communications (Cambridge, United Kingdom)
;
_journal_page_first 1290
_journal_page_last 1291
_journal_paper_doi 10.1039/b301762a
_journal_year 2003
_chemical_formula_sum 'C35 H30 Cl4 O2 Ru'
_chemical_formula_weight 725.46
_space_group_IT_number 14
_symmetry_cell_setting monoclinic
_symmetry_space_group_name_Hall '-P 2yn'
_symmetry_space_group_name_H-M 'P 1 21/n 1'
_atom_sites_solution_hydrogens geom
_atom_sites_solution_primary direct
_atom_sites_solution_secondary difmap
_audit_creation_method SHELXL-97
_cell_angle_alpha 90.00
_cell_angle_beta 111.8490(10)
_cell_angle_gamma 90.00
_cell_formula_units_Z 4
_cell_length_a 11.6335(6)
_cell_length_b 18.8471(10)
_cell_length_c 15.0128(8)
_cell_measurement_temperature 173(2)
_cell_volume 3055.2(3)
_computing_cell_refinement 'Bruker SMART'
_computing_data_collection 'Bruker SMART'
_computing_data_reduction 'Bruker SHELXTL'
_computing_molecular_graphics 'Bruker SHELXTL'
_computing_publication_material 'Bruker SHELXTL'
_computing_structure_refinement 'SHELXL-97 (Sheldrick, 1997)'
_computing_structure_solution 'SHELXS-97 (Sheldrick, 1990)'
_diffrn_ambient_temperature 173(2)
_diffrn_measured_fraction_theta_full 0.992
_diffrn_measured_fraction_theta_max 0.992
_diffrn_measurement_device_type 'CCD area detector'
_diffrn_measurement_method 'phi and omega scans'
_diffrn_radiation_monochromator graphite
_diffrn_radiation_source 'fine-focus sealed tube'
_diffrn_radiation_type MoK\a
_diffrn_radiation_wavelength 0.71073
_diffrn_reflns_av_R_equivalents 0.0236
_diffrn_reflns_av_sigmaI/netI 0.0227
_diffrn_reflns_limit_h_max 11
_diffrn_reflns_limit_h_min -15
_diffrn_reflns_limit_k_max 23
_diffrn_reflns_limit_k_min -25
_diffrn_reflns_limit_l_max 19
_diffrn_reflns_limit_l_min -20
_diffrn_reflns_number 23271
_diffrn_reflns_theta_full 29.14
_diffrn_reflns_theta_max 29.14
_diffrn_reflns_theta_min 1.82
_exptl_absorpt_coefficient_mu 0.895
_exptl_absorpt_correction_T_max 1.000000
_exptl_absorpt_correction_T_min 0.774897
_exptl_absorpt_correction_type SADABS
_exptl_crystal_colour black
_exptl_crystal_density_diffrn 1.577
_exptl_crystal_density_method 'not measured'
_exptl_crystal_F_000 1472
_exptl_crystal_size_max 0.1
_exptl_crystal_size_mid 0.3
_exptl_crystal_size_min 0.7
_refine_diff_density_max 1.915
_refine_diff_density_min -1.616
_refine_diff_density_rms 0.094
_refine_ls_extinction_method none
_refine_ls_goodness_of_fit_ref 1.063
_refine_ls_hydrogen_treatment mixed
_refine_ls_matrix_type full
_refine_ls_number_parameters 384
_refine_ls_number_reflns 8153
_refine_ls_number_restraints 0
_refine_ls_restrained_S_all 1.063
_refine_ls_R_factor_all 0.0427
_refine_ls_R_factor_gt 0.0380
_refine_ls_shift/su_max 0.001
_refine_ls_shift/su_mean 0.000
_refine_ls_structure_factor_coef Fsqd
_refine_ls_weighting_details 'calc w=1/[\s^2^(Fo^2^)+(0.0675P)^2^+1.9448P] where P=(Fo^2^+2Fc^2^)/3'
_refine_ls_weighting_scheme calc
_refine_ls_wR_factor_gt 0.1066
_refine_ls_wR_factor_ref 0.1097
_reflns_number_gt 7157
_reflns_number_total 8153
_reflns_threshold_expression >2sigma(I)
_cod_data_source_file b301762a.txt
_cod_data_source_block yyar41
_cod_depositor_comments
;
The following automatic conversions were performed:
'_symmetry_cell_setting' value 'Monoclinic' changed to 'monoclinic'
according to '/home/saulius/struct/CIF-dictionaries/cif_core.dic'
dictionary named 'cif_core.dic' version 2.4.1 from 2010-06-29.

Automatic conversion script
Id: cif_fix_enum 1527 2010-12-29 10:47:43Z saulius 
;
_cod_original_sg_symbol_H-M P2(1)/n
_cod_database_code 7103673

loop_
_symmetry_equiv_pos_as_xyz
'x, y, z'
'-x+1/2, y+1/2, -z+1/2'
'-x, -y, -z'
'x-1/2, -y-1/2, z-1/2'

loop_
_atom_site_label
_atom_site_type_symbol
_atom_site_fract_x
_atom_site_fract_y
_atom_site_fract_z
_atom_site_U_iso_or_equiv
_atom_site_adp_type
_atom_site_occupancy
_atom_site_symmetry_multiplicity
_atom_site_calc_flag
_atom_site_refinement_flags
_atom_site_disorder_assembly
_atom_site_disorder_group
Ru1 Ru 0.120565(15) 0.189715(9) 0.466798(11) 0.02043(7) Uani 1 1 d . . .
C1 C 0.26713(19) 0.25095(12) 0.48566(15) 0.0224(4) Uani 1 1 d . . .
C2 C 0.2775(2) 0.31437(11) 0.53605(15) 0.0220(4) Uani 1 1 d . . .
C3 C 0.17766(19) 0.32559(11) 0.56825(15) 0.0217(4) Uani 1 1 d . . .
C4 C 0.08777(19) 0.27213(11) 0.53886(14) 0.0221(4) Uani 1 1 d . . .
C5 C 0.3813(2) 0.36531(12) 0.56003(16) 0.0253(4) Uani 1 1 d . . .
C6 C 0.3638(2) 0.43473(12) 0.60104(15) 0.0236(4) Uani 1 1 d . . .
C7 C 0.4421(2) 0.49124(13) 0.60246(17) 0.0293(5) Uani 1 1 d . . .
H7 H 0.5050 0.4850 0.5790 0.035 Uiso 1 1 calc R . .
C8 C 0.4263(2) 0.55648(13) 0.63867(19) 0.0340(5) Uani 1 1 d . . .
H8 H 0.4760 0.5946 0.6366 0.041 Uiso 1 1 calc R . .
C9 C 0.3368(2) 0.56520(13) 0.6781(2) 0.0349(5) Uani 1 1 d . . .
H9 H 0.3278 0.6089 0.7036 0.042 Uiso 1 1 calc R . .
C10 C 0.2602(2) 0.50884(13) 0.67958(17) 0.0299(5) Uani 1 1 d . . .
H10 H 0.2019 0.5145 0.7077 0.036 Uiso 1 1 calc R . .
C11 C 0.27123(19) 0.44365(12) 0.63868(15) 0.0235(4) Uani 1 1 d . . .
C12 C 0.1827(2) 0.38468(12) 0.63508(15) 0.0235(4) Uani 1 1 d . . .
C13 C 0.3606(2) 0.22582(13) 0.44772(16) 0.0263(4) Uani 1 1 d . . .
C14 C 0.4176(2) 0.16045(14) 0.47870(18) 0.0317(5) Uani 1 1 d . . .
H14 H 0.3996 0.1349 0.5249 0.038 Uiso 1 1 calc R . .
C15 C 0.5013(3) 0.13312(17) 0.4410(2) 0.0440(7) Uani 1 1 d . . .
H15 H 0.5406 0.0901 0.4632 0.053 Uiso 1 1 calc R . .
C16 C 0.5259(3) 0.1700(2) 0.3704(2) 0.0478(8) Uani 1 1 d . . .
H16 H 0.5790 0.1508 0.3433 0.057 Uiso 1 1 calc R . .
C17 C 0.4717(3) 0.23533(18) 0.3403(2) 0.0422(7) Uani 1 1 d . . .
H17 H 0.4894 0.2603 0.2935 0.051 Uiso 1 1 calc R . .
C18 C 0.3906(2) 0.26404(15) 0.37940(18) 0.0330(5) Uani 1 1 d . . .
H18 H 0.3563 0.3087 0.3601 0.040 Uiso 1 1 calc R . .
C19 C -0.0285(2) 0.27218(13) 0.55692(15) 0.0257(4) Uani 1 1 d . . .
C20 C -0.1068(2) 0.33190(16) 0.53811(17) 0.0316(5) Uani 1 1 d . . .
H20 H -0.0823 0.3742 0.5185 0.038 Uiso 1 1 calc R . .
C21 C -0.2204(2) 0.32818(18) 0.5487(2) 0.0402(6) Uani 1 1 d . . .
H21 H -0.2714 0.3679 0.5358 0.048 Uiso 1 1 calc R . .
C22 C -0.2582(2) 0.26606(18) 0.5782(2) 0.0440(7) Uani 1 1 d . . .
H22 H -0.3350 0.2636 0.5839 0.053 Uiso 1 1 calc R . .
C23 C -0.1809(3) 0.20728(18) 0.5994(2) 0.0422(6) Uani 1 1 d . . .
H23 H -0.2053 0.1657 0.6208 0.051 Uiso 1 1 calc R . .
C24 C -0.0670(2) 0.21011(15) 0.58885(18) 0.0321(5) Uani 1 1 d . . .
H24 H -0.0160 0.1704 0.6032 0.039 Uiso 1 1 calc R . .
C25 C 0.0327(2) 0.21550(12) 0.30990(15) 0.0259(4) Uani 1 1 d . . .
C26 C -0.0662(2) 0.20414(13) 0.34314(16) 0.0271(4) Uani 1 1 d . . .
C27 C -0.0639(2) 0.13101(13) 0.37084(15) 0.0267(4) Uani 1 1 d . . .
C28 C 0.0381(2) 0.09838(12) 0.35765(16) 0.0255(4) Uani 1 1 d . . .
C29 C 0.0965(2) 0.14923(12) 0.31694(15) 0.0246(4) Uani 1 1 d . . .
C30 C 0.0507(3) 0.28099(14) 0.26018(19) 0.0389(6) Uani 1 1 d . . .
H30A H -0.0035 0.2795 0.1939 0.058 Uiso 1 1 calc R . .
H30B H 0.1351 0.2833 0.2646 0.058 Uiso 1 1 calc R . .
H30C H 0.0321 0.3221 0.2902 0.058 Uiso 1 1 calc R . .
C31 C -0.1685(3) 0.25566(16) 0.33075(19) 0.0405(6) Uani 1 1 d . . .
H31A H -0.1347 0.3025 0.3470 0.061 Uiso 1 1 calc R . .
H31B H -0.2112 0.2426 0.3721 0.061 Uiso 1 1 calc R . .
H31C H -0.2255 0.2550 0.2652 0.061 Uiso 1 1 calc R . .
C32 C -0.1559(2) 0.09475(16) 0.40283(19) 0.0381(6) Uani 1 1 d . . .
H32A H -0.2177 0.0721 0.3489 0.057 Uiso 1 1 calc R . .
H32B H -0.1947 0.1291 0.4298 0.057 Uiso 1 1 calc R . .
H32C H -0.1145 0.0597 0.4504 0.057 Uiso 1 1 calc R . .
C33 C 0.0768(3) 0.02180(13) 0.3766(2) 0.0392(6) Uani 1 1 d . . .
H33A H 0.0141 -0.0043 0.3900 0.059 Uiso 1 1 calc R . .
H33B H 0.1536 0.0189 0.4308 0.059 Uiso 1 1 calc R . .
H33C H 0.0873 0.0020 0.3212 0.059 Uiso 1 1 calc R . .
C34 C 0.1881(2) 0.13077(15) 0.27312(18) 0.0345(5) Uani 1 1 d . . .
H34A H 0.2457 0.0965 0.3127 0.052 Uiso 1 1 calc R . .
H34B H 0.2321 0.1727 0.2680 0.052 Uiso 1 1 calc R . .
H34C H 0.1457 0.1112 0.2104 0.052 Uiso 1 1 calc R . .
C35 C 0.0981(3) 0.49900(17) 0.3047(3) 0.0553(9) Uani 1 1 d . A 1
H35 H 0.1031 0.5509 0.3055 0.066 Uiso 1 1 calc R A 1
Cl1 Cl 0.20545(6) 0.11449(3) 0.59804(4) 0.03355(13) Uani 1 1 d . . .
Cl2 Cl -0.02401(7) 0.47196(4) 0.19950(5) 0.04654(17) Uani 1 1 d . A 1
Cl3 Cl 0.07040(11) 0.47047(6) 0.40629(7) 0.0763(3) Uani 1 1 d . A 1
Cl4 Cl 0.23974(9) 0.46410(7) 0.30882(14) 0.1110(6) Uani 1 1 d . A 1
O1 O 0.47761(16) 0.35385(11) 0.54710(15) 0.0394(4) Uani 1 1 d . . .
O2 O 0.12025(16) 0.38727(9) 0.68455(12) 0.0310(4) Uani 1 1 d . . .

loop_
_atom_site_aniso_label
_atom_site_aniso_U_11
_atom_site_aniso_U_22
_atom_site_aniso_U_33
_atom_site_aniso_U_23
_atom_site_aniso_U_13
_atom_site_aniso_U_12
Ru1 0.02017(10) 0.02182(10) 0.01748(10) 0.00032(5) 0.00490(7) 0.00005(6)
C1 0.0206(9) 0.0268(10) 0.0192(9) 0.0002(8) 0.0068(7) 0.0014(8)
C2 0.0190(9) 0.0270(10) 0.0192(9) -0.0006(7) 0.0064(8) 0.0011(7)
C3 0.0203(9) 0.0250(9) 0.0193(9) -0.0001(8) 0.0069(8) 0.0014(7)
C4 0.0206(9) 0.0264(10) 0.0184(9) -0.0011(7) 0.0064(7) 0.0007(8)
C5 0.0204(10) 0.0305(11) 0.0243(10) -0.0038(8) 0.0073(8) -0.0011(8)
C6 0.0209(9) 0.0277(10) 0.0200(9) -0.0006(8) 0.0049(8) -0.0008(8)
C7 0.0264(11) 0.0324(11) 0.0283(11) -0.0001(9) 0.0092(9) -0.0039(9)
C8 0.0326(12) 0.0281(11) 0.0389(13) 0.0008(10) 0.0105(10) -0.0052(9)
C9 0.0365(13) 0.0247(11) 0.0412(14) -0.0037(10) 0.0117(11) 0.0009(9)
C10 0.0291(11) 0.0290(11) 0.0327(12) -0.0039(9) 0.0128(9) 0.0018(9)
C11 0.0208(9) 0.0260(10) 0.0214(9) -0.0007(8) 0.0050(8) 0.0004(8)
C12 0.0210(9) 0.0273(10) 0.0209(9) -0.0012(8) 0.0063(8) 0.0010(8)
C13 0.0215(10) 0.0327(11) 0.0241(10) -0.0083(9) 0.0078(8) -0.0022(8)
C14 0.0241(11) 0.0364(13) 0.0324(12) -0.0066(10) 0.0079(9) 0.0024(9)
C15 0.0301(13) 0.0475(16) 0.0506(16) -0.0164(13) 0.0105(12) 0.0079(11)
C16 0.0257(12) 0.072(2) 0.0476(16) -0.0280(15) 0.0163(12) -0.0027(13)
C17 0.0305(12) 0.0682(19) 0.0319(13) -0.0105(12) 0.0162(11) -0.0097(12)
C18 0.0275(11) 0.0435(14) 0.0288(11) -0.0049(10) 0.0115(9) -0.0066(10)
C19 0.0213(10) 0.0345(12) 0.0213(10) -0.0064(8) 0.0079(8) -0.0026(8)
C20 0.0251(11) 0.0410(13) 0.0274(11) -0.0063(9) 0.0084(9) 0.0018(9)
C21 0.0251(12) 0.0588(17) 0.0345(13) -0.0129(12) 0.0088(10) 0.0065(11)
C22 0.0258(12) 0.072(2) 0.0383(14) -0.0179(14) 0.0166(11) -0.0080(12)
C23 0.0373(14) 0.0547(16) 0.0423(15) -0.0109(13) 0.0238(12) -0.0167(12)
C24 0.0301(12) 0.0397(13) 0.0301(12) -0.0066(10) 0.0153(10) -0.0058(10)
C25 0.0286(11) 0.0259(10) 0.0182(9) 0.0012(8) 0.0029(8) -0.0016(8)
C26 0.0248(10) 0.0315(11) 0.0193(10) -0.0024(8) 0.0016(8) 0.0026(8)
C27 0.0233(10) 0.0331(11) 0.0190(9) -0.0002(8) 0.0023(8) -0.0037(8)
C28 0.0272(10) 0.0233(10) 0.0210(9) -0.0019(8) 0.0031(8) -0.0014(8)
C29 0.0240(10) 0.0280(10) 0.0186(9) -0.0038(8) 0.0042(8) -0.0024(8)
C30 0.0492(15) 0.0305(12) 0.0314(12) 0.0083(10) 0.0086(11) -0.0056(11)
C31 0.0340(13) 0.0480(15) 0.0291(12) -0.0047(11) -0.0002(10) 0.0161(11)
C32 0.0316(12) 0.0503(15) 0.0307(12) 0.0009(11) 0.0094(10) -0.0098(11)
C33 0.0497(16) 0.0235(11) 0.0366(13) 0.0012(10) 0.0069(12) 0.0015(10)
C34 0.0296(12) 0.0460(14) 0.0270(11) -0.0104(10) 0.0096(10) -0.0019(10)
C35 0.0360(14) 0.0328(14) 0.079(2) 0.0067(15) 0.0000(15) -0.0049(11)
Cl1 0.0351(3) 0.0350(3) 0.0251(3) 0.0087(2) 0.0048(2) 0.0036(2)
Cl2 0.0517(4) 0.0449(4) 0.0392(3) -0.0022(3) 0.0126(3) 0.0005(3)
Cl3 0.0884(7) 0.0750(6) 0.0430(4) 0.0072(4) -0.0014(4) 0.0263(5)
Cl4 0.0392(5) 0.0875(8) 0.2053(17) 0.0555(10) 0.0443(7) 0.0039(5)
O1 0.0235(8) 0.0462(11) 0.0529(11) -0.0197(9) 0.0194(8) -0.0076(7)
O2 0.0291(8) 0.0381(9) 0.0296(8) -0.0082(7) 0.0152(7) -0.0051(7)

loop_
_atom_type_symbol
_atom_type_description
_atom_type_scat_dispersion_real
_atom_type_scat_dispersion_imag
_atom_type_scat_source
C C 0.0033 0.0016 'International Tables Vol C Tables 4.2.6.8 and 6.1.1.4'
H H 0.0000 0.0000 'International Tables Vol C Tables 4.2.6.8 and 6.1.1.4'
O O 0.0106 0.0060 'International Tables Vol C Tables 4.2.6.8 and 6.1.1.4'
Cl Cl 0.1484 0.1585 'International Tables Vol C Tables 4.2.6.8 and 6.1.1.4'
Ru Ru -1.2594 0.8363 'International Tables Vol C Tables 4.2.6.8 and 6.1.1.4'

loop_
_geom_angle_atom_site_label_1
_geom_angle_atom_site_label_2
_geom_angle_atom_site_label_3
_geom_angle
_geom_angle_site_symmetry_1
_geom_angle_site_symmetry_3
_geom_angle_publ_flag
C1 Ru1 C4 78.42(9) . . ?
C1 Ru1 C25 93.17(8) . . ?
C4 Ru1 C25 107.10(8) . . ?
C1 Ru1 C26 123.43(9) . . ?
C4 Ru1 C26 91.82(8) . . ?
C25 Ru1 C26 36.75(8) . . ?
C1 Ru1 C29 96.78(8) . . ?
C4 Ru1 C29 143.87(8) . . ?
C25 Ru1 C29 36.90(8) . . ?
C26 Ru1 C29 60.71(8) . . ?
C1 Ru1 C28 129.57(8) . . ?
C4 Ru1 C28 147.28(8) . . ?
C25 Ru1 C28 60.86(8) . . ?
C26 Ru1 C28 59.86(8) . . ?
C29 Ru1 C28 36.24(8) . . ?
C1 Ru1 Cl1 99.30(6) . . ?
C4 Ru1 Cl1 96.94(6) . . ?
C25 Ru1 Cl1 154.72(6) . . ?
C26 Ru1 Cl1 137.27(7) . . ?
C29 Ru1 Cl1 119.11(6) . . ?
C28 Ru1 Cl1 94.56(6) . . ?
C1 Ru1 C27 153.18(8) . . ?
C4 Ru1 C27 112.22(8) . . ?
C25 Ru1 C27 60.45(8) . . ?
C26 Ru1 C27 35.91(8) . . ?
C29 Ru1 C27 59.67(8) . . ?
C28 Ru1 C27 35.10(8) . . ?
Cl1 Ru1 C27 103.49(6) . . ?
C2 C1 C13 123.70(19) . . ?
C2 C1 Ru1 118.08(15) . . ?
C13 C1 Ru1 118.21(15) . . ?
C1 C2 C3 113.11(19) . . ?
C1 C2 C5 125.90(19) . . ?
C3 C2 C5 120.93(19) . . ?
C4 C3 C2 113.11(19) . . ?
C4 C3 C12 126.12(19) . . ?
C2 C3 C12 120.41(19) . . ?
C3 C4 C19 124.76(19) . . ?
C3 C4 Ru1 117.18(15) . . ?
C19 C4 Ru1 118.06(15) . . ?
O1 C5 C2 124.0(2) . . ?
O1 C5 C6 119.5(2) . . ?
C2 C5 C6 116.49(18) . . ?
C7 C6 C11 119.8(2) . . ?
C7 C6 C5 119.2(2) . . ?
C11 C6 C5 121.0(2) . . ?
C8 C7 C6 120.2(2) . . ?
C7 C8 C9 120.2(2) . . ?
C8 C9 C10 120.2(2) . . ?
C9 C10 C11 120.0(2) . . ?
C6 C11 C10 119.5(2) . . ?
C6 C11 C12 121.10(19) . . ?
C10 C11 C12 119.4(2) . . ?
O2 C12 C3 124.0(2) . . ?
O2 C12 C11 120.3(2) . . ?
C3 C12 C11 115.67(18) . . ?
C14 C13 C18 118.8(2) . . ?
C14 C13 C1 118.7(2) . . ?
C18 C13 C1 122.4(2) . . ?
C13 C14 C15 120.5(3) . . ?
C16 C15 C14 120.0(3) . . ?
C17 C16 C15 120.0(2) . . ?
C16 C17 C18 120.5(3) . . ?
C17 C18 C13 120.1(3) . . ?
C24 C19 C20 118.1(2) . . ?
C24 C19 C4 119.6(2) . . ?
C20 C19 C4 122.2(2) . . ?
C21 C20 C19 120.5(3) . . ?
C22 C21 C20 120.6(3) . . ?
C21 C22 C23 119.6(2) . . ?
C22 C23 C24 120.4(3) . . ?
C23 C24 C19 120.7(3) . . ?
C26 C25 C29 107.7(2) . . ?
C26 C25 C30 125.3(2) . . ?
C29 C25 C30 126.1(2) . . ?
C26 C25 Ru1 73.30(12) . . ?
C29 C25 Ru1 73.34(12) . . ?
C30 C25 Ru1 127.45(17) . . ?
C25 C26 C27 108.3(2) . . ?
C25 C26 C31 124.5(2) . . ?
C27 C26 C31 126.0(2) . . ?
C25 C26 Ru1 69.95(12) . . ?
C27 C26 Ru1 75.04(13) . . ?
C31 C26 Ru1 130.57(16) . . ?
C28 C27 C26 107.6(2) . . ?
C28 C27 C32 125.9(2) . . ?
C26 C27 C32 126.5(2) . . ?
C28 C27 Ru1 70.75(12) . . ?
C26 C27 Ru1 69.05(12) . . ?
C32 C27 Ru1 127.94(16) . . ?
C27 C28 C29 108.9(2) . . ?
C27 C28 C33 126.6(2) . . ?
C29 C28 C33 124.4(2) . . ?
C27 C28 Ru1 74.15(13) . . ?
C29 C28 Ru1 70.68(12) . . ?
C33 C28 Ru1 124.09(16) . . ?
C28 C29 C25 107.4(2) . . ?
C28 C29 C34 124.2(2) . . ?
C25 C29 C34 127.3(2) . . ?
C28 C29 Ru1 73.08(12) . . ?
C25 C29 Ru1 69.75(12) . . ?
C34 C29 Ru1 131.76(15) . . ?
Cl4 C35 Cl3 109.16(19) . . ?
Cl4 C35 Cl2 110.9(2) . . ?
Cl3 C35 Cl2 110.04(18) . . ?

loop_
_geom_bond_atom_site_label_1
_geom_bond_atom_site_label_2
_geom_bond_distance
_geom_bond_site_symmetry_2
_geom_bond_publ_flag
Ru1 C1 1.990(2) . ?
Ru1 C4 2.009(2) . ?
Ru1 C25 2.244(2) . ?
Ru1 C26 2.289(2) . ?
Ru1 C29 2.292(2) . ?
Ru1 C28 2.323(2) . ?
Ru1 Cl1 2.3279(6) . ?
Ru1 C27 2.367(2) . ?
C1 C2 1.395(3) . ?
C1 C13 1.481(3) . ?
C2 C3 1.430(3) . ?
C2 C5 1.478(3) . ?
C3 C4 1.400(3) . ?
C3 C12 1.485(3) . ?
C4 C19 1.475(3) . ?
C5 O1 1.226(3) . ?
C5 C6 1.492(3) . ?
C6 C7 1.396(3) . ?
C6 C11 1.400(3) . ?
C7 C8 1.384(4) . ?
C8 C9 1.386(4) . ?
C9 C10 1.392(3) . ?
C10 C11 1.400(3) . ?
C11 C12 1.502(3) . ?
C12 O2 1.218(3) . ?
C13 C14 1.394(4) . ?
C13 C18 1.400(3) . ?
C14 C15 1.395(4) . ?
C15 C16 1.383(5) . ?
C16 C17 1.381(5) . ?
C17 C18 1.393(4) . ?
C19 C24 1.399(3) . ?
C19 C20 1.409(3) . ?
C20 C21 1.390(3) . ?
C21 C22 1.381(5) . ?
C22 C23 1.387(5) . ?
C23 C24 1.393(3) . ?
C25 C26 1.429(3) . ?
C25 C29 1.436(3) . ?
C25 C30 1.497(3) . ?
C26 C27 1.437(3) . ?
C26 C31 1.493(3) . ?
C27 C28 1.415(3) . ?
C27 C32 1.492(3) . ?
C28 C29 1.436(3) . ?
C28 C33 1.507(3) . ?
C29 C34 1.488(3) . ?
C35 Cl4 1.754(4) . ?
C35 Cl3 1.756(4) . ?
C35 Cl2 1.761(3) . ?
